data_4037784
loop_
_publ_author_name
'Cao, Jun'
'Shi, Rong-Guo'
'Sun, Jing'
'Liu, Dan'
'Liu, Ruzhang'
'Xia, Xiao-Nan'
'Wang, Yang'
'Yan, Chao-Guo'

_publ_section_title
;
 Domino Reaction of Aromatic Aldehydes and 1,3-Indandiones for
 Construction of Bicyclo[2.2.2]octanes and
 Dibenzo[b,g]indeno[1',2':3,4]fluoreno[1,2-d]oxonines.
;
_journal_name_full 'The Journal of organic chemistry'
_journal_paper_doi 10.1021/acs.joc.9b02911
_journal_year 2019
_chemical_formula_moiety 'C34 H16 O5'
_chemical_formula_sum 'C34 H16 O5'
_chemical_formula_weight 504.47
_space_group_crystal_system triclinic
_space_group_IT_number 2
_space_group_name_Hall '-P 1'
_space_group_name_H-M_alt 'P -1'
_atom_sites_solution_hydrogens geom
_audit_creation_method SHELXL-2014/7
_cell_angle_alpha 82.105(5)
_cell_angle_beta 72.856(5)
_cell_angle_gamma 81.232(5)
_cell_formula_units_Z 4
_cell_length_a 12.2221(19)
_cell_length_b 12.352(2)
_cell_length_c 16.801(3)
_cell_measurement_reflns_used 2760
_cell_measurement_temperature 273(2)
_cell_measurement_theta_max 23.21
_cell_measurement_theta_min 2.20
_cell_volume 2383.9(7)
_computing_structure_refinement 'SHELXL-2014/7 (Sheldrick, 2014)'
_diffrn_ambient_temperature 273(2)
_diffrn_measured_fraction_theta_full 0.962
_diffrn_measured_fraction_theta_max 0.964
_diffrn_measurement_device_type 'CCD area detector'
_diffrn_measurement_method 'phi and omega scans'
_diffrn_radiation_source 'fine-focus sealed tube'
_diffrn_radiation_type MoK\a
_diffrn_radiation_wavelength 0.71073
_diffrn_reflns_av_R_equivalents 0.1637
_diffrn_reflns_av_unetI/netI 0.3540
_diffrn_reflns_Laue_measured_fraction_full 0.962
_diffrn_reflns_Laue_measured_fraction_max 0.964
_diffrn_reflns_limit_h_max 15
_diffrn_reflns_limit_h_min -14
_diffrn_reflns_limit_k_max 15
_diffrn_reflns_limit_k_min -15
_diffrn_reflns_limit_l_max 20
_diffrn_reflns_limit_l_min -20
_diffrn_reflns_number 23735
_diffrn_reflns_point_group_measured_fraction_full 0.962
_diffrn_reflns_point_group_measured_fraction_max 0.964
_diffrn_reflns_theta_full 25.242
_diffrn_reflns_theta_max 25.996
_diffrn_reflns_theta_min 2.203
_exptl_absorpt_coefficient_mu 0.095
_exptl_absorpt_correction_T_max 0.981
_exptl_absorpt_correction_T_min 0.977
_exptl_absorpt_correction_type multi-scan
_exptl_absorpt_process_details sadabs
_exptl_crystal_colour yellow
_exptl_crystal_density_diffrn 1.406
_exptl_crystal_description block
_exptl_crystal_F_000 1040
_exptl_crystal_size_max 0.240
_exptl_crystal_size_mid 0.220
_exptl_crystal_size_min 0.200
_refine_diff_density_max 0.338
_refine_diff_density_min -0.332
_refine_diff_density_rms 0.072
_refine_ls_extinction_method none
_refine_ls_goodness_of_fit_ref 0.941
_refine_ls_hydrogen_treatment constr
_refine_ls_matrix_type full
_refine_ls_number_parameters 703
_refine_ls_number_reflns 9017
_refine_ls_number_restraints 0
_refine_ls_restrained_S_all 0.941
_refine_ls_R_factor_all 0.2913
_refine_ls_R_factor_gt 0.0760
_refine_ls_shift/su_max 0.000
_refine_ls_shift/su_mean 0.000
_refine_ls_structure_factor_coef Fsqd
_refine_ls_weighting_details 'w=1/[\s^2^(Fo^2^)+(0.1060P)^2^] where P=(Fo^2^+2Fc^2^)/3'
_refine_ls_weighting_scheme calc
_refine_ls_wR_factor_gt 0.1717
_refine_ls_wR_factor_ref 0.2510
_reflns_Friedel_coverage 0.000
_reflns_number_gt 3015
_reflns_number_total 9017
_reflns_threshold_expression 'I > 2\s(I)'
_cod_data_source_file jo9b02911_si_002.cif
_cod_data_source_block 4a
_cod_database_code 4037784
_shelx_shelxl_version_number 2014/7
_shelx_space_group_comment
;
The symmetry employed for this shelxl refinement is uniquely defined
by the following loop, which should always be used as a source of
symmetry information in preference to the above space-group names.
They are only intended as comments.
;
_shelx_estimated_absorpt_t_min 0.978
_shelx_estimated_absorpt_t_max 0.981

loop_
_space_group_symop_operation_xyz
'x, y, z'
'-x, -y, -z'

loop_
_atom_site_label
_atom_site_type_symbol
_atom_site_fract_x
_atom_site_fract_y
_atom_site_fract_z
_atom_site_U_iso_or_equiv
_atom_site_adp_type
_atom_site_occupancy
_atom_site_site_symmetry_order
_atom_site_calc_flag
_atom_site_refinement_flags_posn
_atom_site_refinement_flags_adp
C1 C 0.5473(4) 0.2355(4) 0.2948(3) 0.0335(14) Uani 1 1 d . .
C2 C 0.4641(5) 0.3032(4) 0.3559(4) 0.0450(17) Uani 1 1 d . .
C3 C 0.3585(5) 0.2878(4) 0.4134(4) 0.0531(17) Uani 1 1 d . .
H3 H 0.3237 0.2251 0.4155 0.064 Uiso 1 1 calc R U
C4 C 0.3062(5) 0.3668(5) 0.4674(4) 0.0602(19) Uani 1 1 d . .
H4 H 0.2349 0.3566 0.5054 0.072 Uiso 1 1 calc R U
C5 C 0.3547(5) 0.4606(5) 0.4678(4) 0.0587(18) Uani 1 1 d . .
H5 H 0.3180 0.5112 0.5063 0.070 Uiso 1 1 calc R U
C6 C 0.4592(5) 0.4781(4) 0.4095(4) 0.0478(16) Uani 1 1 d . .
H6 H 0.4921 0.5420 0.4069 0.057 Uiso 1 1 calc R U
C7 C 0.5132(5) 0.4002(4) 0.3561(4) 0.0420(15) Uani 1 1 d . .
C8 C 0.6256(5) 0.3993(4) 0.2924(4) 0.0447(16) Uani 1 1 d . .
C9 C 0.6463(4) 0.2916(4) 0.2544(4) 0.0361(14) Uani 1 1 d . .
C10 C 0.7374(5) 0.2446(4) 0.1949(4) 0.0414(16) Uani 1 1 d . .
C11 C 0.8497(4) 0.2801(4) 0.1422(3) 0.0317(13) Uani 1 1 d . .
C12 C 0.8985(5) 0.3783(4) 0.1350(4) 0.0487(17) Uani 1 1 d . .
H12 H 0.8589 0.4361 0.1661 0.058 Uiso 1 1 calc R U
C13 C 1.0073(5) 0.3865(4) 0.0804(4) 0.0480(16) Uani 1 1 d . .
H13 H 1.0410 0.4507 0.0753 0.058 Uiso 1 1 calc R U
C14 C 1.0668(5) 0.3024(5) 0.0336(4) 0.0544(17) Uani 1 1 d . .
H14 H 1.1396 0.3105 -0.0027 0.065 Uiso 1 1 calc R U
C15 C 1.0189(5) 0.2049(4) 0.0399(4) 0.0483(16) Uani 1 1 d . .
H15 H 1.0579 0.1480 0.0077 0.058 Uiso 1 1 calc R U
C16 C 0.9127(4) 0.1961(4) 0.0952(4) 0.0406(15) Uani 1 1 d . .
C17 C 0.8432(5) 0.1001(4) 0.1148(4) 0.0446(16) Uani 1 1 d . .
C18 C 0.7331(4) 0.1370(4) 0.1754(3) 0.0352(14) Uani 1 1 d . .
C19 C 0.6666(5) -0.1215(4) 0.2464(4) 0.0429(15) Uani 1 1 d . .
C20 C 0.6786(5) -0.2289(4) 0.2277(5) 0.066(2) Uani 1 1 d . .
H20 H 0.7008 -0.2864 0.2637 0.079 Uiso 1 1 calc R U
C21 C 0.6583(6) -0.2500(5) 0.1573(6) 0.084(3) Uani 1 1 d . .
H21 H 0.6644 -0.3225 0.1458 0.101 Uiso 1 1 calc R U
C22 C 0.6281(6) -0.1639(6) 0.1008(5) 0.079(2) Uani 1 1 d . .
H22 H 0.6146 -0.1788 0.0520 0.095 Uiso 1 1 calc R U
C23 C 0.6187(5) -0.0558(5) 0.1194(5) 0.0613(18) Uani 1 1 d . .
H23 H 0.5983 0.0019 0.0827 0.074 Uiso 1 1 calc R U
C24 C 0.6392(5) -0.0332(4) 0.1907(4) 0.0452(16) Uani 1 1 d . .
C25 C 0.6376(5) 0.0815(4) 0.2139(4) 0.0372(14) Uani 1 1 d . .
C26 C 0.5412(4) 0.1310(3) 0.2724(4) 0.0382(15) Uani 1 1 d . .
C27 C 0.4299(5) 0.0835(4) 0.3020(4) 0.0451(16) Uani 1 1 d . .
C28 C 0.4112(4) -0.0241(4) 0.3546(4) 0.0410(15) Uani 1 1 d . .
C29 C 0.3049(5) -0.0597(4) 0.3674(4) 0.0611(19) Uani 1 1 d . .
H29 H 0.2503 -0.0161 0.3447 0.073 Uiso 1 1 calc R U
C30 C 0.2783(6) -0.1578(5) 0.4128(5) 0.085(3) Uani 1 1 d . .
H30 H 0.2065 -0.1809 0.4209 0.102 Uiso 1 1 calc R U
C31 C 0.3608(6) -0.2224(5) 0.4467(5) 0.077(2) Uani 1 1 d . .
H31 H 0.3445 -0.2898 0.4769 0.092 Uiso 1 1 calc R U
C32 C 0.4642(6) -0.1875(4) 0.4357(4) 0.0591(19) Uani 1 1 d . .
H32 H 0.5175 -0.2306 0.4599 0.071 Uiso 1 1 calc R U
C33 C 0.4928(5) -0.0891(4) 0.3893(4) 0.0441(16) Uani 1 1 d . .
C34 C 0.6104(6) -0.0625(4) 0.3822(5) 0.0504(17) Uani 1 1 d . .
C35 C 0.3010(4) 0.4471(3) 0.1986(3) 0.0346(14) Uani 1 1 d . .
C36 C 0.4211(4) 0.4341(4) 0.1418(3) 0.0363(14) Uani 1 1 d . .
C37 C 0.5081(5) 0.5009(4) 0.1222(4) 0.0467(16) Uani 1 1 d . .
H37 H 0.4971 0.5676 0.1450 0.056 Uiso 1 1 calc R U
C38 C 0.6135(5) 0.4646(5) 0.0668(4) 0.0607(19) Uani 1 1 d . .
H38 H 0.6723 0.5095 0.0522 0.073 Uiso 1 1 calc R U
C39 C 0.6343(5) 0.3663(5) 0.0330(4) 0.0594(18) Uani 1 1 d . .
H39 H 0.7063 0.3441 -0.0024 0.071 Uiso 1 1 calc R U
C40 C 0.5442(5) 0.2989(4) 0.0529(4) 0.0504(17) Uani 1 1 d . .
H40 H 0.5550 0.2323 0.0300 0.060 Uiso 1 1 calc R U
C41 C 0.4413(5) 0.3342(4) 0.1062(4) 0.0394(15) Uani 1 1 d . .
C42 C 0.3331(4) 0.2793(4) 0.1374(4) 0.0388(15) Uani 1 1 d . .
C43 C 0.2505(4) 0.3497(3) 0.1985(4) 0.0339(14) Uani 1 1 d . .
C44 C 0.1419(5) 0.3389(3) 0.2496(4) 0.0374(14) Uani 1 1 d . .
C45 C 0.0657(5) 0.2474(4) 0.2693(4) 0.0379(14) Uani 1 1 d . .
C46 C 0.0872(5) 0.1441(4) 0.2435(4) 0.0502(17) Uani 1 1 d . .
H46 H 0.1574 0.1205 0.2067 0.060 Uiso 1 1 calc R U
C47 C -0.0001(6) 0.0750(4) 0.2745(4) 0.0588(18) Uani 1 1 d . .
H47 H 0.0130 0.0044 0.2576 0.071 Uiso 1 1 calc R U
C48 C -0.1037(6) 0.1082(5) 0.3285(4) 0.0576(18) Uani 1 1 d . .
H48 H -0.1599 0.0604 0.3474 0.069 Uiso 1 1 calc R U
C49 C -0.1258(5) 0.2128(5) 0.3557(4) 0.0558(18) Uani 1 1 d . .
H49 H -0.1959 0.2363 0.3928 0.067 Uiso 1 1 calc R U
C50 C -0.0380(5) 0.2813(4) 0.3249(4) 0.0451(16) Uani 1 1 d . .
C51 C -0.0369(5) 0.3943(4) 0.3460(4) 0.0437(15) Uani 1 1 d . .
C52 C 0.0803(4) 0.4250(4) 0.2982(4) 0.0394(15) Uani 1 1 d . .
C53 C -0.0055(4) 0.6939(4) 0.3006(4) 0.0425(16) Uani 1 1 d . .
C54 C -0.0672(5) 0.7871(4) 0.3358(5) 0.0505(17) Uani 1 1 d . .
H54 H -0.1079 0.8388 0.3062 0.061 Uiso 1 1 calc R U
C55 C -0.0675(5) 0.8022(4) 0.4150(5) 0.0584(19) Uani 1 1 d . .
H55 H -0.1099 0.8641 0.4397 0.070 Uiso 1 1 calc R U
C56 C -0.0057(5) 0.7265(4) 0.4587(4) 0.0554(17) Uani 1 1 d . .
H56 H -0.0066 0.7372 0.5126 0.066 Uiso 1 1 calc R U
C57 C 0.0581(5) 0.6341(4) 0.4213(4) 0.0482(16) Uani 1 1 d . .
H57 H 0.1007 0.5838 0.4504 0.058 Uiso 1 1 calc R U
C58 C 0.0589(4) 0.6162(4) 0.3420(4) 0.0382(15) Uani 1 1 d . .
C59 C 0.1264(4) 0.5218(3) 0.2970(4) 0.0375(14) Uani 1 1 d . .
C60 C 0.2394(4) 0.5321(3) 0.2443(4) 0.0341(14) Uani 1 1 d . .
C61 C 0.2905(5) 0.6355(4) 0.2433(4) 0.0430(16) Uani 1 1 d . .
C62 C 0.2586(4) 0.7389(3) 0.1930(4) 0.0373(14) Uani 1 1 d . .
C63 C 0.3279(5) 0.8235(4) 0.1819(4) 0.0478(17) Uani 1 1 d . .
H63 H 0.3887 0.8129 0.2060 0.057 Uiso 1 1 calc R U
C64 C 0.3076(5) 0.9221(4) 0.1359(4) 0.0523(18) Uani 1 1 d . .
H64 H 0.3553 0.9768 0.1284 0.063 Uiso 1 1 calc R U
C65 C 0.2189(5) 0.9393(4) 0.1019(4) 0.0552(19) Uani 1 1 d . .
H65 H 0.2044 1.0066 0.0722 0.066 Uiso 1 1 calc R U
C66 C 0.1489(5) 0.8576(4) 0.1107(4) 0.0486(17) Uani 1 1 d . .
H66 H 0.0889 0.8696 0.0859 0.058 Uiso 1 1 calc R U
C67 C 0.1683(4) 0.7580(3) 0.1565(4) 0.0381(15) Uani 1 1 d . .
C68 C 0.0875(5) 0.6768(4) 0.1564(5) 0.0492(17) Uani 1 1 d . .
O1 O 0.6882(3) 0.4724(3) 0.2714(3) 0.0676(13) Uani 1 1 d . .
O2 O 0.8750(3) 0.0107(3) 0.0879(3) 0.0675(13) Uani 1 1 d . .
O3 O 0.6962(3) -0.0981(3) 0.3153(3) 0.0567(12) Uani 1 1 d . .
O4 O 0.6373(4) -0.0260(4) 0.4340(3) 0.0810(15) Uani 1 1 d . .
O5 O 0.3471(3) 0.1387(3) 0.2844(3) 0.0706(15) Uani 1 1 d . .
O6 O 0.3184(3) 0.1967(3) 0.1113(3) 0.0589(12) Uani 1 1 d . .
O7 O -0.1142(3) 0.4488(3) 0.3929(3) 0.0620(12) Uani 1 1 d . .
O8 O -0.0104(3) 0.6736(3) 0.2220(3) 0.0484(11) Uani 1 1 d . .
O9 O 0.0989(4) 0.6260(3) 0.0980(3) 0.0633(13) Uani 1 1 d . .
O10 O 0.3645(4) 0.6327(3) 0.2788(3) 0.0668(14) Uani 1 1 d . .

loop_
_atom_site_aniso_label
_atom_site_aniso_U_11
_atom_site_aniso_U_22
_atom_site_aniso_U_33
_atom_site_aniso_U_23
_atom_site_aniso_U_13
_atom_site_aniso_U_12
C1 0.030(3) 0.033(3) 0.033(4) 0.000(3) -0.004(3) 0.000(2)
C2 0.045(4) 0.029(3) 0.061(5) 0.007(3) -0.023(4) 0.001(3)
C3 0.042(4) 0.040(3) 0.066(5) -0.004(3) 0.003(4) -0.009(3)
C4 0.042(4) 0.057(4) 0.066(5) -0.008(4) 0.009(4) -0.005(3)
C5 0.052(4) 0.055(4) 0.060(5) -0.017(3) -0.004(4) 0.008(3)
C6 0.049(4) 0.040(3) 0.050(5) -0.021(3) -0.004(4) 0.003(3)
C7 0.037(4) 0.035(3) 0.051(5) 0.001(3) -0.014(3) 0.002(3)
C8 0.046(4) 0.034(3) 0.057(5) -0.005(3) -0.019(4) -0.004(3)
C9 0.036(3) 0.029(3) 0.042(4) -0.008(3) -0.010(3) 0.003(2)
C10 0.049(4) 0.028(3) 0.057(5) 0.002(3) -0.030(4) -0.007(3)
C11 0.029(3) 0.035(3) 0.030(4) -0.004(3) -0.005(3) -0.004(2)
C12 0.051(4) 0.039(3) 0.057(5) -0.002(3) -0.016(4) -0.008(3)
C13 0.040(4) 0.054(4) 0.047(4) -0.006(3) 0.000(3) -0.017(3)
C14 0.043(4) 0.070(4) 0.050(5) -0.001(4) -0.009(3) -0.017(3)
C15 0.048(4) 0.050(3) 0.050(5) -0.011(3) -0.017(4) -0.005(3)
C16 0.026(3) 0.039(3) 0.054(4) 0.000(3) -0.008(3) -0.006(2)
C17 0.046(4) 0.038(3) 0.050(5) -0.008(3) -0.013(3) -0.005(3)
C18 0.037(3) 0.030(3) 0.039(4) -0.012(3) -0.011(3) 0.000(2)
C19 0.039(4) 0.036(3) 0.053(5) -0.018(3) -0.005(3) -0.004(2)
C20 0.049(4) 0.032(3) 0.107(7) -0.019(4) -0.001(4) -0.006(3)
C21 0.071(5) 0.052(4) 0.131(9) -0.048(5) -0.003(5) -0.025(3)
C22 0.071(5) 0.086(5) 0.089(7) -0.050(5) -0.003(5) -0.035(4)
C23 0.064(5) 0.064(4) 0.061(5) -0.014(4) -0.018(4) -0.019(3)
C24 0.040(4) 0.039(3) 0.059(5) -0.009(3) -0.012(3) -0.011(2)
C25 0.040(4) 0.031(3) 0.046(4) -0.001(3) -0.020(3) -0.010(3)
C26 0.040(4) 0.026(3) 0.047(4) 0.000(3) -0.012(3) -0.004(2)
C27 0.040(4) 0.038(3) 0.060(5) -0.001(3) -0.019(3) -0.007(3)
C28 0.038(4) 0.034(3) 0.053(4) -0.001(3) -0.014(3) -0.012(2)
C29 0.041(4) 0.052(4) 0.087(6) 0.000(4) -0.011(4) -0.017(3)
C30 0.064(5) 0.062(4) 0.125(8) 0.004(5) -0.012(5) -0.038(4)
C31 0.078(5) 0.040(3) 0.094(7) 0.007(4) 0.005(5) -0.020(4)
C32 0.063(5) 0.042(3) 0.061(5) 0.006(3) -0.009(4) 0.000(3)
C33 0.048(4) 0.037(3) 0.049(4) -0.001(3) -0.017(3) -0.006(3)
C34 0.052(5) 0.045(3) 0.056(5) -0.006(3) -0.024(4) 0.009(3)
C35 0.035(3) 0.028(3) 0.039(4) 0.001(3) -0.013(3) 0.002(2)
C36 0.043(4) 0.028(3) 0.037(4) 0.001(3) -0.013(3) 0.000(2)
C37 0.036(4) 0.043(3) 0.057(5) -0.004(3) -0.005(3) -0.007(3)
C38 0.059(5) 0.058(4) 0.065(5) 0.011(4) -0.018(4) -0.018(3)
C39 0.043(4) 0.065(4) 0.060(5) 0.002(4) -0.005(3) -0.001(3)
C40 0.054(4) 0.046(3) 0.046(5) -0.004(3) -0.011(4) 0.005(3)
C41 0.043(4) 0.039(3) 0.032(4) 0.002(3) -0.009(3) 0.002(3)
C42 0.042(4) 0.028(3) 0.044(4) 0.000(3) -0.011(3) -0.002(3)
C43 0.037(3) 0.021(2) 0.042(4) -0.003(3) -0.011(3) 0.001(2)
C44 0.042(4) 0.027(3) 0.041(4) 0.004(3) -0.013(3) -0.001(2)
C45 0.045(4) 0.029(3) 0.041(4) 0.002(3) -0.015(3) -0.006(2)
C46 0.050(4) 0.037(3) 0.063(5) -0.006(3) -0.013(3) -0.009(3)
C47 0.068(5) 0.039(3) 0.071(5) -0.004(3) -0.017(4) -0.017(3)
C48 0.066(5) 0.048(4) 0.065(5) 0.005(3) -0.022(4) -0.027(3)
C49 0.040(4) 0.063(4) 0.060(5) 0.006(4) -0.006(3) -0.018(3)
C50 0.053(4) 0.041(3) 0.043(4) 0.003(3) -0.019(4) -0.005(3)
C51 0.039(4) 0.047(3) 0.041(4) -0.006(3) -0.009(3) 0.006(3)
C52 0.039(4) 0.031(3) 0.047(4) -0.004(3) -0.012(3) 0.001(2)
C53 0.034(3) 0.032(3) 0.063(5) -0.008(3) -0.012(3) -0.007(2)
C54 0.040(4) 0.039(3) 0.070(6) 0.006(4) -0.017(4) -0.002(3)
C55 0.047(4) 0.035(3) 0.077(6) -0.010(4) 0.005(4) 0.002(3)
C56 0.067(4) 0.045(3) 0.057(5) -0.020(3) -0.015(4) -0.007(3)
C57 0.052(4) 0.036(3) 0.056(5) -0.003(3) -0.018(4) 0.001(3)
C58 0.039(3) 0.028(3) 0.049(5) -0.003(3) -0.017(3) 0.000(2)
C59 0.044(4) 0.024(3) 0.046(4) -0.008(3) -0.016(3) 0.002(2)
C60 0.037(4) 0.023(3) 0.042(4) -0.002(3) -0.011(3) -0.001(2)
C61 0.046(4) 0.027(3) 0.059(5) -0.002(3) -0.021(4) -0.003(2)
C62 0.044(3) 0.022(2) 0.048(4) -0.006(2) -0.017(3) 0.000(2)
C63 0.054(4) 0.033(3) 0.065(5) -0.005(3) -0.029(4) -0.007(3)
C64 0.063(4) 0.027(3) 0.066(5) -0.001(3) -0.015(4) -0.012(3)
C65 0.057(4) 0.034(3) 0.074(5) 0.010(3) -0.025(4) -0.004(3)
C66 0.051(4) 0.039(3) 0.063(5) -0.003(3) -0.026(4) -0.008(3)
C67 0.047(4) 0.024(3) 0.049(4) -0.004(3) -0.023(3) -0.004(2)
C68 0.056(5) 0.034(3) 0.062(5) 0.000(3) -0.028(4) 0.000(3)
O1 0.059(3) 0.044(2) 0.097(4) -0.019(2) -0.005(3) -0.022(2)
O2 0.062(3) 0.044(2) 0.089(4) -0.027(2) -0.003(3) -0.0033(19)
O3 0.048(3) 0.046(2) 0.082(4) -0.006(2) -0.029(3) 0.0016(19)
O4 0.076(4) 0.110(4) 0.075(4) -0.030(3) -0.038(3) -0.009(3)
O5 0.047(3) 0.064(2) 0.103(4) 0.024(3) -0.039(3) -0.008(2)
O6 0.070(3) 0.036(2) 0.065(3) -0.016(2) -0.004(2) -0.0092(19)
O7 0.047(3) 0.060(2) 0.074(4) -0.015(2) -0.006(3) -0.005(2)
O8 0.042(3) 0.052(2) 0.058(3) -0.004(2) -0.022(3) -0.0102(18)
O9 0.077(3) 0.063(3) 0.057(4) -0.016(2) -0.019(3) -0.020(2)
O10 0.079(3) 0.046(2) 0.095(4) 0.005(2) -0.058(3) -0.010(2)

loop_
_atom_type_symbol
_atom_type_description
_atom_type_scat_dispersion_real
_atom_type_scat_dispersion_imag
_atom_type_scat_source
C C 0.0033 0.0016 'International Tables Vol C Tables 4.2.6.8 and 6.1.1.4'
H H 0.0000 0.0000 'International Tables Vol C Tables 4.2.6.8 and 6.1.1.4'
O O 0.0106 0.0060 'International Tables Vol C Tables 4.2.6.8 and 6.1.1.4'

loop_
_geom_angle_atom_site_label_1
_geom_angle_atom_site_label_2
_geom_angle_atom_site_label_3
_geom_angle
C26 C1 C9 120.0(5)
C26 C1 C2 130.2(5)
C9 C1 C2 109.8(4)
C3 C2 C7 118.0(6)
C3 C2 C1 134.0(5)
C7 C2 C1 107.8(5)
C4 C3 C2 118.8(5)
C4 C3 H3 120.6
C2 C3 H3 120.6
C3 C4 C5 123.0(6)
C3 C4 H4 118.5
C5 C4 H4 118.5
C4 C5 C6 118.8(6)
C4 C5 H5 120.6
C6 C5 H5 120.6
C7 C6 C5 119.2(5)
C7 C6 H6 120.4
C5 C6 H6 120.4
C6 C7 C2 122.3(6)
C6 C7 C8 128.3(5)
C2 C7 C8 109.4(5)
O1 C8 C7 127.4(5)
O1 C8 C9 126.2(6)
C7 C8 C9 106.3(4)
C10 C9 C1 121.1(4)
C10 C9 C8 132.3(5)
C1 C9 C8 106.6(5)
C9 C10 C18 118.7(5)
C9 C10 C11 134.2(5)
C18 C10 C11 107.1(5)
C16 C11 C12 118.8(5)
C16 C11 C10 109.6(4)
C12 C11 C10 131.6(5)
C13 C12 C11 118.1(5)
C13 C12 H12 120.9
C11 C12 H12 120.9
C14 C13 C12 121.7(5)
C14 C13 H13 119.1
C12 C13 H13 119.1
C13 C14 C15 120.6(6)
C13 C14 H14 119.7
C15 C14 H14 119.7
C16 C15 C14 117.5(6)
C16 C15 H15 121.2
C14 C15 H15 121.2
C15 C16 C11 123.2(5)
C15 C16 C17 128.2(5)
C11 C16 C17 108.6(5)
O2 C17 C18 128.5(5)
O2 C17 C16 126.0(5)
C18 C17 C16 105.4(5)
C25 C18 C10 121.0(5)
C25 C18 C17 129.8(5)
C10 C18 C17 109.2(5)
C20 C19 O3 120.3(6)
C20 C19 C24 121.0(6)
O3 C19 C24 118.1(5)
C21 C20 C19 119.8(6)
C21 C20 H20 120.1
C19 C20 H20 120.1
C20 C21 C22 120.9(6)
C20 C21 H21 119.5
C22 C21 H21 119.5
C23 C22 C21 118.7(7)
C23 C22 H22 120.7
C21 C22 H22 120.7
C24 C23 C22 121.0(6)
C24 C23 H23 119.5
C22 C23 H23 119.5
C23 C24 C19 118.5(5)
C23 C24 C25 124.7(5)
C19 C24 C25 116.7(5)
C18 C25 C26 120.8(4)
C18 C25 C24 118.2(5)
C26 C25 C24 121.0(4)
C25 C26 C1 118.3(4)
C25 C26 C27 121.8(5)
C1 C26 C27 119.4(5)
O5 C27 C26 116.9(4)
O5 C27 C28 118.1(5)
C26 C27 C28 124.9(4)
C29 C28 C33 119.3(5)
C29 C28 C27 115.9(4)
C33 C28 C27 124.9(5)
C30 C29 C28 121.4(5)
C30 C29 H29 119.3
C28 C29 H29 119.3
C29 C30 C31 118.8(6)
C29 C30 H30 120.6
C31 C30 H30 120.6
C32 C31 C30 120.2(5)
C32 C31 H31 119.9
C30 C31 H31 119.9
C31 C32 C33 121.6(5)
C31 C32 H32 119.2
C33 C32 H32 119.2
C32 C33 C28 118.6(5)
C32 C33 C34 115.3(5)
C28 C33 C34 126.1(4)
O4 C34 O3 117.5(6)
O4 C34 C33 125.5(7)
O3 C34 C33 116.2(6)
C60 C35 C43 121.3(5)
C60 C35 C36 131.4(4)
C43 C35 C36 107.3(4)
C37 C36 C41 119.4(5)
C37 C36 C35 131.2(5)
C41 C36 C35 109.4(4)
C36 C37 C38 117.6(5)
C36 C37 H37 121.2
C38 C37 H37 121.2
C39 C38 C37 123.2(5)
C39 C38 H38 118.4
C37 C38 H38 118.4
C38 C39 C40 118.7(6)
C38 C39 H39 120.6
C40 C39 H39 120.6
C41 C40 C39 118.2(6)
C41 C40 H40 120.9
C39 C40 H40 120.9
C40 C41 C36 122.8(5)
C40 C41 C42 129.0(5)
C36 C41 C42 108.2(5)
O6 C42 C43 129.2(5)
O6 C42 C41 124.4(5)
C43 C42 C41 106.3(4)
C44 C43 C35 118.6(5)
C44 C43 C42 132.8(4)
C35 C43 C42 108.6(5)
C43 C44 C52 119.8(4)
C43 C44 C45 133.2(5)
C52 C44 C45 107.0(5)
C46 C45 C50 120.8(5)
C46 C45 C44 130.5(5)
C50 C45 C44 108.7(5)
C45 C46 C47 117.8(6)
C45 C46 H46 121.1
C47 C46 H46 121.1
C48 C47 C46 122.0(6)
C48 C47 H47 119.0
C46 C47 H47 119.0
C47 C48 C49 120.5(5)
C47 C48 H48 119.7
C49 C48 H48 119.7
C48 C49 C50 117.2(6)
C48 C49 H49 121.4
C50 C49 H49 121.4
C45 C50 C49 121.8(5)
C45 C50 C51 109.9(5)
C49 C50 C51 128.3(6)
O7 C51 C50 127.1(5)
O7 C51 C52 127.8(5)
C50 C51 C52 105.0(5)
C59 C52 C44 122.5(5)
C59 C52 C51 128.3(5)
C44 C52 C51 109.2(4)
C54 C53 C58 122.3(6)
C54 C53 O8 119.6(5)
C58 C53 O8 118.0(5)
C55 C54 C53 118.9(5)
C55 C54 H54 120.5
C53 C54 H54 120.5
C54 C55 C56 120.7(6)
C54 C55 H55 119.6
C56 C55 H55 119.6
C55 C56 C57 119.5(6)
C55 C56 H56 120.3
C57 C56 H56 120.3
C58 C57 C56 121.0(5)
C58 C57 H57 119.5
C56 C57 H57 119.5
C57 C58 C53 117.5(5)
C57 C58 C59 124.5(4)
C53 C58 C59 118.0(6)
C52 C59 C60 117.4(5)
C52 C59 C58 122.8(5)
C60 C59 C58 119.6(4)
C35 C60 C59 120.3(4)
C35 C60 C61 121.7(5)
C59 C60 C61 118.0(5)
O10 C61 C62 119.9(4)
O10 C61 C60 119.3(4)
C62 C61 C60 120.6(5)
C67 C62 C63 117.8(4)
C67 C62 C61 126.3(4)
C63 C62 C61 115.9(4)
C64 C63 C62 121.1(5)
C64 C63 H63 119.4
C62 C63 H63 119.4
C65 C64 C63 120.1(5)
C65 C64 H64 120.0
C63 C64 H64 120.0
C64 C65 C66 120.6(5)
C64 C65 H65 119.7
C66 C65 H65 119.7
C65 C66 C67 120.1(5)
C65 C66 H66 120.0
C67 C66 H66 120.0
C66 C67 C62 120.3(4)
C66 C67 C68 113.0(4)
C62 C67 C68 126.6(4)
O9 C68 O8 119.5(6)
O9 C68 C67 123.0(7)
O8 C68 C67 116.9(6)
C34 O3 C19 118.5(5)
C68 O8 C53 118.5(5)

loop_
_geom_bond_atom_site_label_1
_geom_bond_atom_site_label_2
_geom_bond_distance
C1 C26 1.411(7)
C1 C9 1.430(6)
C1 C2 1.466(8)
C2 C3 1.387(8)
C2 C7 1.419(7)
C3 C4 1.378(8)
C3 H3 0.9300
C4 C5 1.381(7)
C4 H4 0.9300
C5 C6 1.388(8)
C5 H5 0.9300
C6 C7 1.364(8)
C6 H6 0.9300
C7 C8 1.472(8)
C8 O1 1.220(6)
C8 C9 1.508(7)
C9 C10 1.373(7)
C10 C18 1.424(6)
C10 C11 1.490(7)
C11 C16 1.384(7)
C11 C12 1.407(6)
C12 C13 1.384(7)
C12 H12 0.9300
C13 C14 1.372(8)
C13 H13 0.9300
C14 C15 1.396(7)
C14 H14 0.9300
C15 C16 1.366(7)
C15 H15 0.9300
C16 C17 1.506(7)
C17 O2 1.216(6)
C17 C18 1.479(8)
C18 C25 1.389(7)
C19 C20 1.380(7)
C19 O3 1.388(7)
C19 C24 1.404(7)
C20 C21 1.343(10)
C20 H20 0.9300
C21 C22 1.407(9)
C21 H21 0.9300
C22 C23 1.393(8)
C22 H22 0.9300
C23 C24 1.366(8)
C23 H23 0.9300
C24 C25 1.515(7)
C25 C26 1.411(8)
C26 C27 1.486(7)
C27 O5 1.219(5)
C27 C28 1.500(6)
C28 C29 1.382(7)
C28 C33 1.396(6)
C29 C30 1.370(7)
C29 H29 0.9300
C30 C31 1.394(8)
C30 H30 0.9300
C31 C32 1.351(8)
C31 H31 0.9300
C32 C33 1.384(6)
C32 H32 0.9300
C33 C34 1.490(8)
C34 O4 1.179(7)
C34 O3 1.363(8)
C35 C60 1.378(7)
C35 C43 1.433(6)
C35 C36 1.495(7)
C36 C37 1.380(6)
C36 C41 1.403(7)
C37 C38 1.399(8)
C37 H37 0.9300
C38 C39 1.369(8)
C38 H38 0.9300
C39 C40 1.416(7)
C39 H39 0.9300
C40 C41 1.360(8)
C40 H40 0.9300
C41 C42 1.500(7)
C42 O6 1.222(6)
C42 C43 1.483(7)
C43 C44 1.366(7)
C44 C52 1.413(7)
C44 C45 1.514(7)
C45 C46 1.366(7)
C45 C50 1.379(8)
C46 C47 1.403(7)
C46 H46 0.9300
C47 C48 1.364(8)
C47 H47 0.9300
C48 C49 1.391(8)
C48 H48 0.9300
C49 C50 1.402(7)
C49 H49 0.9300
C50 C51 1.490(7)
C51 O7 1.215(6)
C51 C52 1.498(7)
C52 C59 1.393(6)
C53 C54 1.380(8)
C53 C58 1.390(6)
C53 O8 1.398(7)
C54 C55 1.367(8)
C54 H54 0.9300
C55 C56 1.380(7)
C55 H55 0.9300
C56 C57 1.393(7)
C56 H56 0.9300
C57 C58 1.379(8)
C57 H57 0.9300
C58 C59 1.480(7)
C59 C60 1.417(7)
C60 C61 1.501(7)
C61 O10 1.215(6)
C61 C62 1.498(6)
C62 C67 1.388(6)
C62 C63 1.403(6)
C63 C64 1.381(6)
C63 H63 0.9300
C64 C65 1.345(7)
C64 H64 0.9300
C65 C66 1.385(7)
C65 H65 0.9300
C66 C67 1.386(6)
C66 H66 0.9300
C67 C68 1.512(7)
C68 O9 1.199(7)
C68 O8 1.369(7)

loop_
_geom_torsion_atom_site_label_1
_geom_torsion_atom_site_label_2
_geom_torsion_atom_site_label_3
_geom_torsion_atom_site_label_4
_geom_torsion
C26 C1 C2 C3 3.8(10)
C9 C1 C2 C3 -176.9(6)
C26 C1 C2 C7 178.5(5)
C9 C1 C2 C7 -2.2(6)
C7 C2 C3 C4 0.3(8)
C1 C2 C3 C4 174.6(6)
C2 C3 C4 C5 -0.8(9)
C3 C4 C5 C6 2.0(9)
C4 C5 C6 C7 -2.7(8)
C5 C6 C7 C2 2.2(8)
C5 C6 C7 C8 -177.2(5)
C3 C2 C7 C6 -1.0(8)
C1 C2 C7 C6 -176.7(5)
C3 C2 C7 C8 178.5(5)
C1 C2 C7 C8 2.8(6)
C6 C7 C8 O1 -5.8(10)
C2 C7 C8 O1 174.7(5)
C6 C7 C8 C9 177.2(5)
C2 C7 C8 C9 -2.3(6)
C26 C1 C9 C10 -1.3(7)
C2 C1 C9 C10 179.3(5)
C26 C1 C9 C8 -179.9(4)
C2 C1 C9 C8 0.7(5)
O1 C8 C9 C10 5.5(9)
C7 C8 C9 C10 -177.4(5)
O1 C8 C9 C1 -176.2(5)
C7 C8 C9 C1 0.9(5)
C1 C9 C10 C18 -1.6(7)
C8 C9 C10 C18 176.6(5)
C1 C9 C10 C11 179.6(5)
C8 C9 C10 C11 -2.3(10)
C9 C10 C11 C16 176.6(6)
C18 C10 C11 C16 -2.3(6)
C9 C10 C11 C12 -1.8(10)
C18 C10 C11 C12 179.2(5)
C16 C11 C12 C13 0.7(8)
C10 C11 C12 C13 179.0(5)
C11 C12 C13 C14 0.5(8)
C12 C13 C14 C15 -0.2(9)
C13 C14 C15 C16 -1.2(8)
C14 C15 C16 C11 2.4(8)
C14 C15 C16 C17 -179.1(5)
C12 C11 C16 C15 -2.2(8)
C10 C11 C16 C15 179.1(5)
C12 C11 C16 C17 179.1(4)
C10 C11 C16 C17 0.4(6)
C15 C16 C17 O2 5.3(10)
C11 C16 C17 O2 -176.0(5)
C15 C16 C17 C18 -177.1(5)
C11 C16 C17 C18 1.6(6)
C9 C10 C18 C25 1.7(7)
C11 C10 C18 C25 -179.2(4)
C9 C10 C18 C17 -175.8(5)
C11 C10 C18 C17 3.3(6)
O2 C17 C18 C25 -2.8(10)
C16 C17 C18 C25 179.7(5)
O2 C17 C18 C10 174.5(6)
C16 C17 C18 C10 -3.0(6)
O3 C19 C20 C21 -174.8(6)
C24 C19 C20 C21 -3.4(9)
C19 C20 C21 C22 1.9(11)
C20 C21 C22 C23 -0.4(10)
C21 C22 C23 C24 0.4(9)
C22 C23 C24 C19 -1.8(9)
C22 C23 C24 C25 176.5(5)
C20 C19 C24 C23 3.3(8)
O3 C19 C24 C23 174.9(5)
C20 C19 C24 C25 -175.2(5)
O3 C19 C24 C25 -3.5(7)
C10 C18 C25 C26 1.1(8)
C17 C18 C25 C26 178.1(5)
C10 C18 C25 C24 -179.5(5)
C17 C18 C25 C24 -2.5(8)
C23 C24 C25 C18 -78.5(7)
C19 C24 C25 C18 99.9(6)
C23 C24 C25 C26 100.9(7)
C19 C24 C25 C26 -80.7(6)
C18 C25 C26 C1 -4.0(8)
C24 C25 C26 C1 176.6(5)
C18 C25 C26 C27 167.9(5)
C24 C25 C26 C27 -11.5(8)
C9 C1 C26 C25 4.1(7)
C2 C1 C26 C25 -176.7(5)
C9 C1 C26 C27 -168.0(5)
C2 C1 C26 C27 11.2(8)
C25 C26 C27 O5 -115.8(6)
C1 C26 C27 O5 56.0(8)
C25 C26 C27 C28 66.9(8)
C1 C26 C27 C28 -121.2(6)
O5 C27 C28 C29 9.9(8)
C26 C27 C28 C29 -172.8(6)
O5 C27 C28 C33 -170.9(6)
C26 C27 C28 C33 6.4(9)
C33 C28 C29 C30 -0.6(10)
C27 C28 C29 C30 178.6(6)
C28 C29 C30 C31 0.2(11)
C29 C30 C31 C32 1.0(11)
C30 C31 C32 C33 -1.7(11)
C31 C32 C33 C28 1.2(10)
C31 C32 C33 C34 -179.4(7)
C29 C28 C33 C32 0.0(9)
C27 C28 C33 C32 -179.2(5)
C29 C28 C33 C34 -179.4(6)
C27 C28 C33 C34 1.5(10)
C32 C33 C34 O4 -79.2(7)
C28 C33 C34 O4 100.2(8)
C32 C33 C34 O3 91.0(6)
C28 C33 C34 O3 -89.6(7)
C60 C35 C36 C37 4.2(10)
C43 C35 C36 C37 -177.0(5)
C60 C35 C36 C41 -176.6(5)
C43 C35 C36 C41 2.2(6)
C41 C36 C37 C38 0.1(8)
C35 C36 C37 C38 179.1(5)
C36 C37 C38 C39 -1.2(9)
C37 C38 C39 C40 1.9(9)
C38 C39 C40 C41 -1.3(8)
C39 C40 C41 C36 0.2(8)
C39 C40 C41 C42 -179.8(5)
C37 C36 C41 C40 0.5(8)
C35 C36 C41 C40 -178.8(5)
C37 C36 C41 C42 -179.5(4)
C35 C36 C41 C42 1.2(6)
C40 C41 C42 O6 -8.1(9)
C36 C41 C42 O6 171.9(5)
C40 C41 C42 C43 176.0(5)
C36 C41 C42 C43 -4.0(5)
C60 C35 C43 C44 -4.5(7)
C36 C35 C43 C44 176.6(4)
C60 C35 C43 C42 174.3(5)
C36 C35 C43 C42 -4.7(5)
O6 C42 C43 C44 8.2(10)
C41 C42 C43 C44 -176.1(5)
O6 C42 C43 C35 -170.3(5)
C41 C42 C43 C35 5.4(5)
C35 C43 C44 C52 2.6(7)
C42 C43 C44 C52 -175.8(5)
C35 C43 C44 C45 -176.0(5)
C42 C43 C44 C45 5.6(10)
C43 C44 C45 C46 3.5(10)
C52 C44 C45 C46 -175.2(6)
C43 C44 C45 C50 -179.0(6)
C52 C44 C45 C50 2.2(6)
C50 C45 C46 C47 1.0(8)
C44 C45 C46 C47 178.2(5)
C45 C46 C47 C48 0.0(9)
C46 C47 C48 C49 -0.6(10)
C47 C48 C49 C50 0.3(9)
C46 C45 C50 C49 -1.3(9)
C44 C45 C50 C49 -179.1(5)
C46 C45 C50 C51 177.1(5)
C44 C45 C50 C51 -0.7(6)
C48 C49 C50 C45 0.7(8)
C48 C49 C50 C51 -177.4(5)
C45 C50 C51 O7 179.8(6)
C49 C50 C51 O7 -1.9(10)
C45 C50 C51 C52 -1.1(6)
C49 C50 C51 C52 177.2(5)
C43 C44 C52 C59 -0.5(8)
C45 C44 C52 C59 178.4(5)
C43 C44 C52 C51 178.2(5)
C45 C44 C52 C51 -2.9(5)
O7 C51 C52 C59 0.2(10)
C50 C51 C52 C59 -178.9(5)
O7 C51 C52 C44 -178.4(6)
C50 C51 C52 C44 2.5(6)
C58 C53 C54 C55 -1.7(8)
O8 C53 C54 C55 175.7(5)
C53 C54 C55 C56 1.1(8)
C54 C55 C56 C57 0.3(8)
C55 C56 C57 C58 -1.0(8)
C56 C57 C58 C53 0.4(8)
C56 C57 C58 C59 178.4(5)
C54 C53 C58 C57 1.0(8)
O8 C53 C58 C57 -176.5(5)
C54 C53 C58 C59 -177.2(5)
O8 C53 C58 C59 5.3(7)
C44 C52 C59 C60 0.1(7)
C51 C52 C59 C60 -178.4(5)
C44 C52 C59 C58 174.6(5)
C51 C52 C59 C58 -3.9(8)
C57 C58 C59 C52 94.4(7)
C53 C58 C59 C52 -87.6(6)
C57 C58 C59 C60 -91.3(7)
C53 C58 C59 C60 86.7(6)
C43 C35 C60 C59 4.1(8)
C36 C35 C60 C59 -177.2(5)
C43 C35 C60 C61 -178.6(5)
C36 C35 C60 C61 0.1(9)
C52 C59 C60 C35 -1.9(7)
C58 C59 C60 C35 -176.5(5)
C52 C59 C60 C61 -179.3(4)
C58 C59 C60 C61 6.1(7)
C35 C60 C61 O10 -71.9(8)
C59 C60 C61 O10 105.4(6)
C35 C60 C61 C62 102.9(6)
C59 C60 C61 C62 -79.8(7)
O10 C61 C62 C67 -172.8(6)
C60 C61 C62 C67 12.5(9)
O10 C61 C62 C63 7.5(8)
C60 C61 C62 C63 -167.2(5)
C67 C62 C63 C64 -0.4(9)
C61 C62 C63 C64 179.3(5)
C62 C63 C64 C65 1.1(9)
C63 C64 C65 C66 -1.7(10)
C64 C65 C66 C67 1.5(9)
C65 C66 C67 C62 -0.8(9)
C65 C66 C67 C68 -177.4(6)
C63 C62 C67 C66 0.3(8)
C61 C62 C67 C66 -179.4(5)
C63 C62 C67 C68 176.4(6)
C61 C62 C67 C68 -3.3(10)
C66 C67 C68 O9 76.9(7)
C62 C67 C68 O9 -99.4(7)
C66 C67 C68 O8 -94.3(6)
C62 C67 C68 O8 89.3(7)
O4 C34 O3 C19 -167.9(5)
C33 C34 O3 C19 21.1(6)
C20 C19 O3 C34 -110.2(6)
C24 C19 O3 C34 78.2(6)
O9 C68 O8 C53 155.1(5)
C67 C68 O8 C53 -33.4(6)
C54 C53 O8 C68 113.5(5)
C58 C53 O8 C68 -68.9(6)
